data_7046668
loop_
_publ_author_name
'Milocco, Francesca'
'Demeshko, Serhiy'
'Meyer, Franc'
'Otten, Edwin'

_publ_section_title
;
 Ferrate(ii) complexes with redox-active formazanate ligands.
;
_journal_issue 26
_journal_name_full 'Dalton transactions (Cambridge, England : 2003)'
_journal_page_first 8817
_journal_page_last 8823
_journal_paper_doi 10.1039/c8dt01597j
_journal_volume 47
_journal_year 2018
_chemical_formula_sum 'C36 H53 Br2 Fe N5'
_chemical_formula_weight 771.50
_space_group_crystal_system orthorhombic
_space_group_IT_number 19
_space_group_name_Hall 'P 2ac 2ab'
_space_group_name_H-M_alt 'P 21 21 21'
_symmetry_space_group_name_Hall 'P 2ac 2ab'
_symmetry_space_group_name_H-M 'P 21 21 21'
_atom_sites_solution_hydrogens geom
_audit_creation_method SHELXL-2014/7
_audit_update_record
;
2018-04-05 deposited with the CCDC.
2018-06-13 downloaded from the CCDC.
;
_cell_angle_alpha 90
_cell_angle_beta 90
_cell_angle_gamma 90
_cell_formula_units_Z 4
_cell_length_a 9.4704(3)
_cell_length_b 16.8186(5)
_cell_length_c 22.8415(7)
_cell_measurement_reflns_used 9884
_cell_measurement_temperature 100(2)
_cell_measurement_theta_max 27.14
_cell_measurement_theta_min 2.94
_cell_volume 3638.17(19)
_computing_structure_refinement 'SHELXL-2014/7 (Sheldrick, 2014)'
_diffrn_ambient_temperature 100(2)
_diffrn_measured_fraction_theta_full 0.998
_diffrn_measured_fraction_theta_max 0.996
_diffrn_measurement_device_type 'Bruker APEX-II CCD'
_diffrn_measurement_method '\f and \w scans'
_diffrn_radiation_type MoK\a
_diffrn_radiation_wavelength 0.71073
_diffrn_reflns_av_R_equivalents 0.0357
_diffrn_reflns_av_unetI/netI 0.0282
_diffrn_reflns_Laue_measured_fraction_full 0.998
_diffrn_reflns_Laue_measured_fraction_max 0.996
_diffrn_reflns_limit_h_max 12
_diffrn_reflns_limit_h_min -12
_diffrn_reflns_limit_k_max 21
_diffrn_reflns_limit_k_min -21
_diffrn_reflns_limit_l_max 29
_diffrn_reflns_limit_l_min -29
_diffrn_reflns_number 63248
_diffrn_reflns_point_group_measured_fraction_full 0.994
_diffrn_reflns_point_group_measured_fraction_max 0.993
_diffrn_reflns_theta_full 25.242
_diffrn_reflns_theta_max 27.176
_diffrn_reflns_theta_min 2.937
_exptl_absorpt_coefficient_mu 2.643
_exptl_absorpt_correction_T_max 0.7455
_exptl_absorpt_correction_T_min 0.5315
_exptl_absorpt_correction_type multi-scan
_exptl_absorpt_process_details SADABS
_exptl_crystal_colour red
_exptl_crystal_density_diffrn 1.409
_exptl_crystal_description needle
_exptl_crystal_F_000 1600
_exptl_crystal_recrystallization_method 'Re-crystallisation from solvent'
_exptl_crystal_size_max 0.400
_exptl_crystal_size_mid 0.120
_exptl_crystal_size_min 0.030
_refine_diff_density_max 0.256
_refine_diff_density_min -0.302
_refine_diff_density_rms 0.042
_refine_ls_abs_structure_details
;
 Flack x determined using 3213 quotients [(I+)-(I-)]/[(I+)+(I-)]
 (Parsons, Flack and Wagner, Acta Cryst. B69 (2013) 249-259).
;
_refine_ls_abs_structure_Flack 0.004(2)
_refine_ls_extinction_method none
_refine_ls_goodness_of_fit_ref 1.031
_refine_ls_hydrogen_treatment constr
_refine_ls_matrix_type full
_refine_ls_number_parameters 560
_refine_ls_number_reflns 8038
_refine_ls_number_restraints 204
_refine_ls_restrained_S_all 1.024
_refine_ls_R_factor_all 0.0197
_refine_ls_R_factor_gt 0.0165
_refine_ls_shift/su_max 0.004
_refine_ls_shift/su_mean 0.000
_refine_ls_structure_factor_coef Fsqd
_refine_ls_weighting_details 'w=1/[\s^2^(Fo^2^)+(0.0152P)^2^] where P=(Fo^2^+2Fc^2^)/3'
_refine_ls_weighting_scheme calc
_refine_ls_wR_factor_gt 0.0371
_refine_ls_wR_factor_ref 0.0381
_reflns_Friedel_coverage 0.783
_reflns_Friedel_fraction_full 0.990
_reflns_Friedel_fraction_max 0.989
_reflns_number_gt 7566
_reflns_number_total 8038
_reflns_threshold_expression 'I > 2\s(I)'
_cod_data_source_file c8dt01597j2.cif
_cod_data_source_block mo_molan441_0m_a
_cod_depositor_comments 'Adding full bibliography for 7046668--7046670.cif.'
_cod_database_code 7046668
_shelx_shelxl_version_number 2014/7
_shelx_space_group_comment
;
The symmetry employed for this shelxl refinement is uniquely defined
by the following loop, which should always be used as a source of
symmetry information in preference to the above space-group names.
They are only intended as comments.
;
_shelx_estimated_absorpt_t_min 0.418
_shelx_estimated_absorpt_t_max 0.925

loop_
_space_group_symop_operation_xyz
'x, y, z'
'-x+1/2, -y, z+1/2'
'-x, y+1/2, -z+1/2'
'x+1/2, -y+1/2, -z'

loop_
_atom_site_label
_atom_site_type_symbol
_atom_site_fract_x
_atom_site_fract_y
_atom_site_fract_z
_atom_site_U_iso_or_equiv
_atom_site_adp_type
_atom_site_occupancy
_atom_site_site_symmetry_order
_atom_site_calc_flag
_atom_site_refinement_flags_posn
_atom_site_refinement_flags_adp
_atom_site_refinement_flags_occupancy
_atom_site_disorder_assembly
_atom_site_disorder_group
Br1 Br -0.08477(2) 0.59925(2) 0.70079(2) 0.02360(6) Uani 1 1 d . . . . .
Br2 Br 0.14351(2) 0.76220(2) 0.62272(2) 0.01970(5) Uani 1 1 d . . . . .
Fe1 Fe 0.13230(3) 0.62266(2) 0.64783(2) 0.01449(6) Uani 1 1 d . . . . .
N1 N 0.31096(18) 0.58735(10) 0.68444(7) 0.0147(3) Uani 1 1 d . . . . .
N2 N 0.40164(18) 0.53623(10) 0.66223(7) 0.0148(3) Uani 1 1 d . . . . .
N3 N 0.27055(18) 0.50366(10) 0.57231(8) 0.0156(3) Uani 1 1 d . . . . .
N4 N 0.16010(18) 0.54932(10) 0.58121(7) 0.0150(3) Uani 1 1 d . . . . .
C1 C 0.3629(2) 0.62355(11) 0.73670(8) 0.0168(4) Uani 1 1 d . . . . .
C2 C 0.2691(3) 0.66699(13) 0.77098(9) 0.0220(5) Uani 1 1 d . . . . .
H2 H 0.1725 0.6705 0.7601 0.026 Uiso 1 1 calc R U . . .
C3 C 0.3165(3) 0.70516(15) 0.82102(10) 0.0295(6) Uani 1 1 d . . . . .
H3 H 0.2522 0.7349 0.8442 0.035 Uiso 1 1 calc R U . . .
C4 C 0.4572(3) 0.70016(16) 0.83746(11) 0.0355(6) Uani 1 1 d . . . . .
H4 H 0.4894 0.7264 0.8718 0.043 Uiso 1 1 calc R U . . .
C5 C 0.5508(3) 0.65657(15) 0.80339(10) 0.0322(6) Uani 1 1 d . . . . .
H5 H 0.6471 0.6528 0.8147 0.039 Uiso 1 1 calc R U . . .
C6 C 0.5048(2) 0.61861(13) 0.75312(10) 0.0227(5) Uani 1 1 d . . . . .
H6 H 0.5696 0.5893 0.7298 0.027 Uiso 1 1 calc R U . . .
C7 C 0.3785(2) 0.50003(11) 0.61055(8) 0.0144(4) Uani 1 1 d . . . . .
C8 C 0.4957(2) 0.44762(12) 0.59078(9) 0.0146(4) Uani 1 1 d . . . . .
C9 C 0.6357(2) 0.46343(12) 0.60663(8) 0.0174(4) Uani 1 1 d . . . . .
H9 H 0.6561 0.5074 0.6313 0.021 Uiso 1 1 calc R U . . .
C10 C 0.7445(2) 0.41576(13) 0.58682(9) 0.0191(4) Uani 1 1 d . . . . .
H10 H 0.8387 0.4275 0.5981 0.023 Uiso 1 1 calc R U . . .
C11 C 0.7184(2) 0.35096(13) 0.55069(9) 0.0198(5) Uani 1 1 d . . . . .
C12 C 0.5793(3) 0.33553(13) 0.53497(9) 0.0202(4) Uani 1 1 d . . . . .
H12 H 0.5592 0.2915 0.5103 0.024 Uiso 1 1 calc R U . . .
C13 C 0.4697(2) 0.38281(13) 0.55441(9) 0.0190(4) Uani 1 1 d . . . . .
H13 H 0.3756 0.3710 0.5429 0.023 Uiso 1 1 calc R U . . .
C14 C 0.8361(3) 0.29853(15) 0.52826(10) 0.0282(5) Uani 1 1 d . . . . .
H14A H 0.8267 0.2920 0.4858 0.042 Uiso 1 1 calc R U . . .
H14B H 0.8307 0.2464 0.5473 0.042 Uiso 1 1 calc R U . . .
H14C H 0.9274 0.3232 0.5372 0.042 Uiso 1 1 calc R U . . .
C15 C 0.0574(2) 0.54160(13) 0.53589(8) 0.0167(4) Uani 1 1 d . . . . .
C16 C 0.0622(2) 0.47958(15) 0.49533(9) 0.0239(5) Uani 1 1 d . . . . .
H16 H 0.1369 0.4419 0.4965 0.029 Uiso 1 1 calc R U . . .
C17 C -0.0433(3) 0.47350(17) 0.45328(10) 0.0325(6) Uani 1 1 d . . . . .
H17 H -0.0408 0.4312 0.4257 0.039 Uiso 1 1 calc R U . . .
C18 C -0.1525(3) 0.52871(16) 0.45113(9) 0.0316(6) Uani 1 1 d . . . . .
H18 H -0.2250 0.5237 0.4226 0.038 Uiso 1 1 calc R U . . .
C19 C -0.1550(2) 0.59048(16) 0.49043(9) 0.0294(5) Uani 1 1 d . . . . .
H19 H -0.2285 0.6289 0.4886 0.035 Uiso 1 1 calc R U . . .
C20 C -0.0507(2) 0.59711(15) 0.53291(10) 0.0237(5) Uani 1 1 d . . . . .
H20 H -0.0534 0.6399 0.5600 0.028 Uiso 1 1 calc R U . . .
N5A N 0.2901(7) 0.3463(3) 0.8320(3) 0.0172(12) Uani 0.577(4) 1 d . U P A 1
C21A C 0.2039(12) 0.3929(7) 0.8781(4) 0.0190(16) Uani 0.577(4) 1 d . U P A 1
H21A H 0.1261 0.3582 0.8919 0.023 Uiso 0.577(4) 1 calc R U P A 1
H21B H 0.2659 0.4035 0.9121 0.023 Uiso 0.577(4) 1 calc R U P A 1
C22A C 0.1404(17) 0.4713(6) 0.8583(6) 0.023(2) Uani 0.577(4) 1 d . U P A 1
H22A H 0.0797 0.4623 0.8236 0.028 Uiso 0.577(4) 1 calc R U P A 1
H22B H 0.2169 0.5083 0.8469 0.028 Uiso 0.577(4) 1 calc R U P A 1
C23A C 0.0508(16) 0.5093(10) 0.9084(6) 0.024(2) Uani 0.577(4) 1 d . U P A 1
H23A H 0.1139 0.5234 0.9414 0.028 Uiso 0.577(4) 1 calc R U P A 1
H23B H -0.0181 0.4696 0.9229 0.028 Uiso 0.577(4) 1 calc R U P A 1
C24A C -0.031(3) 0.5857(15) 0.8879(10) 0.031(3) Uani 0.577(4) 1 d . U P A 1
H24A H 0.0373 0.6262 0.8754 0.046 Uiso 0.577(4) 1 calc R U P A 1
H24B H -0.0873 0.6064 0.9204 0.046 Uiso 0.577(4) 1 calc R U P A 1
H24C H -0.0929 0.5722 0.8551 0.046 Uiso 0.577(4) 1 calc R U P A 1
C25A C 0.3250(7) 0.2663(4) 0.8590(3) 0.0192(12) Uani 0.577(4) 1 d . U P A 1
H25A H 0.3769 0.2344 0.8296 0.023 Uiso 0.577(4) 1 calc R U P A 1
H25B H 0.2352 0.2383 0.8672 0.023 Uiso 0.577(4) 1 calc R U P A 1
C26A C 0.4119(11) 0.2677(5) 0.9152(3) 0.0205(14) Uani 0.577(4) 1 d . U P A 1
H26A H 0.3519 0.2841 0.9486 0.025 Uiso 0.577(4) 1 calc R U P A 1
H26B H 0.4903 0.3064 0.9115 0.025 Uiso 0.577(4) 1 calc R U P A 1
C27A C 0.4711(7) 0.1839(4) 0.9259(3) 0.0254(14) Uani 0.577(4) 1 d . U P A 1
H27A H 0.3918 0.1456 0.9277 0.030 Uiso 0.577(4) 1 calc R U P A 1
H27B H 0.5319 0.1687 0.8924 0.030 Uiso 0.577(4) 1 calc R U P A 1
C28A C 0.5572(7) 0.1782(5) 0.9825(3) 0.0329(16) Uani 0.577(4) 1 d . U P A 1
H28A H 0.5878 0.1231 0.9884 0.049 Uiso 0.577(4) 1 calc R U P A 1
H28B H 0.4986 0.1950 1.0156 0.049 Uiso 0.577(4) 1 calc R U P A 1
H28C H 0.6401 0.2128 0.9796 0.049 Uiso 0.577(4) 1 calc R U P A 1
C29A C 0.4241(7) 0.3917(3) 0.8168(3) 0.0152(12) Uani 0.577(4) 1 d . U P A 1
H29A H 0.4700 0.4093 0.8535 0.018 Uiso 0.577(4) 1 calc R U P A 1
H29B H 0.3982 0.4399 0.7943 0.018 Uiso 0.577(4) 1 calc R U P A 1
C30A C 0.5304(4) 0.3434(3) 0.78109(18) 0.0191(9) Uani 0.577(4) 1 d . U P A 1
H30A H 0.4800 0.3119 0.7511 0.023 Uiso 0.577(4) 1 calc R U P A 1
H30B H 0.5812 0.3060 0.8072 0.023 Uiso 0.577(4) 1 calc R U P A 1
C31A C 0.6365(4) 0.3990(2) 0.75133(15) 0.0212(9) Uani 0.577(4) 1 d . U P A 1
H31A H 0.7001 0.3669 0.7263 0.025 Uiso 0.577(4) 1 calc R U P A 1
H31B H 0.5844 0.4361 0.7255 0.025 Uiso 0.577(4) 1 calc R U P A 1
C32A C 0.7250(8) 0.4469(5) 0.7936(4) 0.0207(14) Uani 0.577(4) 1 d . U P A 1
H32A H 0.7977 0.4761 0.7719 0.031 Uiso 0.577(4) 1 calc R U P A 1
H32B H 0.7703 0.4110 0.8217 0.031 Uiso 0.577(4) 1 calc R U P A 1
H32C H 0.6646 0.4846 0.8146 0.031 Uiso 0.577(4) 1 calc R U P A 1
C33A C 0.2016(4) 0.3278(3) 0.77701(17) 0.0217(9) Uani 0.577(4) 1 d . U P A 1
H33A H 0.2336 0.2760 0.7613 0.026 Uiso 0.577(4) 1 calc R U P A 1
H33B H 0.1021 0.3211 0.7894 0.026 Uiso 0.577(4) 1 calc R U P A 1
C34A C 0.2047(5) 0.3884(3) 0.72672(19) 0.0275(10) Uani 0.577(4) 1 d . U P A 1
H34A H 0.3028 0.3950 0.7125 0.033 Uiso 0.577(4) 1 calc R U P A 1
H34B H 0.1708 0.4406 0.7409 0.033 Uiso 0.577(4) 1 calc R U P A 1
C35A C 0.1093(7) 0.3593(4) 0.6759(3) 0.0390(15) Uani 0.577(4) 1 d . U P A 1
H35A H 0.0155 0.3448 0.6917 0.047 Uiso 0.577(4) 1 calc R U P A 1
H35B H 0.0957 0.4034 0.6477 0.047 Uiso 0.577(4) 1 calc R U P A 1
C36A C 0.1710(8) 0.2875(5) 0.6433(3) 0.0463(17) Uani 0.577(4) 1 d . U P A 1
H36A H 0.1217 0.2806 0.6060 0.069 Uiso 0.577(4) 1 calc R U P A 1
H36B H 0.1591 0.2396 0.6672 0.069 Uiso 0.577(4) 1 calc R U P A 1
H36C H 0.2717 0.2964 0.6360 0.069 Uiso 0.577(4) 1 calc R U P A 1
N5B N 0.3015(10) 0.3719(5) 0.8221(4) 0.0171(15) Uani 0.423(4) 1 d . U P A 2
C21B C 0.1979(17) 0.4070(10) 0.8645(5) 0.018(2) Uani 0.423(4) 1 d . U P A 2
H21C H 0.2424 0.4080 0.9037 0.021 Uiso 0.423(4) 1 calc R U P A 2
H21D H 0.1152 0.3712 0.8669 0.021 Uiso 0.423(4) 1 calc R U P A 2
C22B C 0.146(2) 0.4900(9) 0.8505(9) 0.022(2) Uani 0.423(4) 1 d . U P A 2
H22C H 0.2253 0.5281 0.8509 0.027 Uiso 0.423(4) 1 calc R U P A 2
H22D H 0.1016 0.4911 0.8113 0.027 Uiso 0.423(4) 1 calc R U P A 2
C23B C 0.042(2) 0.5113(13) 0.8954(8) 0.027(3) Uani 0.423(4) 1 d . U P A 2
H23C H -0.0347 0.4713 0.8960 0.032 Uiso 0.423(4) 1 calc R U P A 2
H23D H 0.0878 0.5113 0.9344 0.032 Uiso 0.423(4) 1 calc R U P A 2
C24B C -0.018(4) 0.590(2) 0.8840(15) 0.042(6) Uani 0.423(4) 1 d . U P A 2
H24D H 0.0561 0.6300 0.8881 0.063 Uiso 0.423(4) 1 calc R U P A 2
H24E H -0.0937 0.6003 0.9120 0.063 Uiso 0.423(4) 1 calc R U P A 2
H24F H -0.0558 0.5911 0.8441 0.063 Uiso 0.423(4) 1 calc R U P A 2
C25B C 0.3252(9) 0.2864(5) 0.8407(3) 0.0181(16) Uani 0.423(4) 1 d . U P A 2
H25C H 0.2320 0.2610 0.8466 0.022 Uiso 0.423(4) 1 calc R U P A 2
H25D H 0.3727 0.2580 0.8082 0.022 Uiso 0.423(4) 1 calc R U P A 2
C26B C 0.4119(14) 0.2748(7) 0.8957(4) 0.0188(19) Uani 0.423(4) 1 d . U P A 2
H26C H 0.3685 0.3049 0.9283 0.023 Uiso 0.423(4) 1 calc R U P A 2
H26D H 0.5084 0.2958 0.8894 0.023 Uiso 0.423(4) 1 calc R U P A 2
C27B C 0.4197(10) 0.1875(6) 0.9116(4) 0.0252(18) Uani 0.423(4) 1 d . U P A 2
H27C H 0.3233 0.1675 0.9196 0.030 Uiso 0.423(4) 1 calc R U P A 2
H27D H 0.4579 0.1573 0.8779 0.030 Uiso 0.423(4) 1 calc R U P A 2
C28B C 0.5115(9) 0.1730(6) 0.9644(4) 0.0257(19) Uani 0.423(4) 1 d . U P A 2
H28D H 0.5077 0.1165 0.9750 0.039 Uiso 0.423(4) 1 calc R U P A 2
H28E H 0.4773 0.2051 0.9973 0.039 Uiso 0.423(4) 1 calc R U P A 2
H28F H 0.6091 0.1878 0.9553 0.039 Uiso 0.423(4) 1 calc R U P A 2
C29B C 0.4365(10) 0.4191(5) 0.8229(4) 0.0188(17) Uani 0.423(4) 1 d . U P A 2
H29C H 0.4738 0.4199 0.8633 0.023 Uiso 0.423(4) 1 calc R U P A 2
H29D H 0.4151 0.4746 0.8116 0.023 Uiso 0.423(4) 1 calc R U P A 2
C30B C 0.5519(6) 0.3868(5) 0.7818(2) 0.0227(13) Uani 0.423(4) 1 d . U P A 2
H30C H 0.5639 0.3290 0.7882 0.027 Uiso 0.423(4) 1 calc R U P A 2
H30D H 0.5236 0.3953 0.7405 0.027 Uiso 0.423(4) 1 calc R U P A 2
C31B C 0.6896(11) 0.4294(7) 0.7939(6) 0.026(2) Uani 0.423(4) 1 d . U P A 2
H31C H 0.7176 0.4202 0.8351 0.031 Uiso 0.423(4) 1 calc R U P A 2
H31D H 0.6761 0.4873 0.7883 0.031 Uiso 0.423(4) 1 calc R U P A 2
C32B C 0.8069(5) 0.4006(3) 0.7536(2) 0.0245(12) Uani 0.423(4) 1 d . U P A 2
H32D H 0.7797 0.4098 0.7128 0.037 Uiso 0.423(4) 1 calc R U P A 2
H32E H 0.8225 0.3436 0.7598 0.037 Uiso 0.423(4) 1 calc R U P A 2
H32F H 0.8940 0.4297 0.7622 0.037 Uiso 0.423(4) 1 calc R U P A 2
C33B C 0.2400(6) 0.3741(4) 0.7599(3) 0.0217(12) Uani 0.423(4) 1 d . U P A 2
H33C H 0.2338 0.4304 0.7476 0.026 Uiso 0.423(4) 1 calc R U P A 2
H33D H 0.3077 0.3475 0.7334 0.026 Uiso 0.423(4) 1 calc R U P A 2
C34B C 0.0972(6) 0.3366(4) 0.7510(2) 0.0285(14) Uani 0.423(4) 1 d . U P A 2
H34C H 0.0291 0.3587 0.7796 0.034 Uiso 0.423(4) 1 calc R U P A 2
H34D H 0.1037 0.2785 0.7575 0.034 Uiso 0.423(4) 1 calc R U P A 2
C35B C 0.0465(8) 0.3529(5) 0.6896(3) 0.0306(17) Uani 0.423(4) 1 d . U P A 2
H35C H -0.0544 0.3381 0.6865 0.037 Uiso 0.423(4) 1 calc R U P A 2
H35D H 0.0545 0.4106 0.6815 0.037 Uiso 0.423(4) 1 calc R U P A 2
C36B C 0.1257(11) 0.3097(8) 0.6466(6) 0.068(4) Uani 0.423(4) 1 d . U P A 2
H36D H 0.0802 0.3152 0.6083 0.102 Uiso 0.423(4) 1 calc R U P A 2
H36E H 0.1292 0.2533 0.6576 0.102 Uiso 0.423(4) 1 calc R U P A 2
H36F H 0.2219 0.3309 0.6446 0.102 Uiso 0.423(4) 1 calc R U P A 2

loop_
_atom_site_aniso_label
_atom_site_aniso_U_11
_atom_site_aniso_U_22
_atom_site_aniso_U_33
_atom_site_aniso_U_23
_atom_site_aniso_U_13
_atom_site_aniso_U_12
Br1 0.01746(10) 0.02364(11) 0.02971(11) 0.00555(9) 0.00622(9) -0.00109(9)
Br2 0.02227(10) 0.01366(9) 0.02317(10) 0.00149(8) 0.00005(9) 0.00008(9)
Fe1 0.01301(13) 0.01339(13) 0.01709(13) -0.00016(11) 0.00018(11) 0.00174(11)
N1 0.0170(8) 0.0129(8) 0.0143(8) -0.0006(7) -0.0004(6) 0.0006(7)
N2 0.0153(9) 0.0123(8) 0.0168(8) 0.0002(6) -0.0005(7) 0.0018(7)
N3 0.0125(8) 0.0152(9) 0.0192(8) -0.0004(7) -0.0009(7) -0.0010(7)
N4 0.0123(8) 0.0153(8) 0.0174(8) -0.0002(6) -0.0009(7) -0.0009(7)
C1 0.0244(10) 0.0124(9) 0.0135(9) 0.0009(7) -0.0023(9) 0.0013(9)
C2 0.0260(12) 0.0217(12) 0.0184(10) 0.0003(9) 0.0007(9) 0.0026(9)
C3 0.0435(16) 0.0271(13) 0.0180(11) -0.0056(10) 0.0028(10) 0.0062(11)
C4 0.0527(18) 0.0315(14) 0.0223(12) -0.0118(11) -0.0127(12) 0.0076(12)
C5 0.0370(15) 0.0315(13) 0.0283(12) -0.0088(11) -0.0156(11) 0.0095(11)
C6 0.0263(12) 0.0198(11) 0.0221(10) -0.0034(9) -0.0073(9) 0.0055(9)
C7 0.0134(10) 0.0136(9) 0.0163(9) -0.0011(7) -0.0008(8) -0.0003(8)
C8 0.0152(10) 0.0139(10) 0.0148(9) 0.0008(8) 0.0000(8) 0.0013(8)
C9 0.0175(10) 0.0167(10) 0.0180(9) -0.0016(8) -0.0012(8) 0.0006(9)
C10 0.0146(10) 0.0229(12) 0.0200(10) 0.0010(9) -0.0005(8) 0.0003(9)
C11 0.0225(11) 0.0187(11) 0.0184(10) 0.0020(8) 0.0035(9) 0.0080(9)
C12 0.0259(11) 0.0146(10) 0.0200(10) -0.0040(8) -0.0026(9) 0.0014(9)
C13 0.0168(10) 0.0192(11) 0.0212(10) -0.0029(9) -0.0042(8) -0.0007(8)
C14 0.0260(13) 0.0272(12) 0.0315(12) -0.0033(10) 0.0054(11) 0.0089(10)
C15 0.0128(10) 0.0226(11) 0.0148(9) 0.0035(8) -0.0003(8) -0.0043(8)
C16 0.0179(11) 0.0332(13) 0.0204(10) -0.0050(10) -0.0028(9) -0.0008(9)
C17 0.0283(13) 0.0490(17) 0.0203(11) -0.0094(11) -0.0063(10) -0.0041(11)
C18 0.0196(12) 0.0580(17) 0.0172(10) 0.0036(11) -0.0063(10) -0.0066(12)
C19 0.0165(11) 0.0448(15) 0.0268(11) 0.0098(11) -0.0021(9) 0.0026(11)
C20 0.0183(11) 0.0294(12) 0.0235(10) 0.0030(10) -0.0039(9) 0.0008(9)
N5A 0.0155(19) 0.017(3) 0.019(2) 0.000(2) 0.0020(16) -0.010(2)
C21A 0.019(2) 0.022(4) 0.016(4) 0.000(3) 0.004(3) 0.001(2)
C22A 0.024(3) 0.024(5) 0.022(4) 0.004(3) 0.003(3) -0.007(4)
C23A 0.025(3) 0.032(3) 0.014(5) -0.008(3) 0.005(3) 0.005(2)
C24A 0.030(5) 0.032(5) 0.030(5) -0.008(4) 0.001(5) -0.003(3)
C25A 0.024(2) 0.010(3) 0.023(3) 0.0039(19) 0.005(2) -0.0035(19)
C26A 0.023(2) 0.020(3) 0.018(3) 0.001(3) 0.006(3) 0.000(2)
C27A 0.035(4) 0.018(2) 0.023(4) 0.005(2) 0.008(3) 0.008(3)
C28A 0.040(4) 0.036(3) 0.023(3) 0.009(3) 0.007(3) 0.018(3)
C29A 0.016(2) 0.011(3) 0.019(2) -0.002(2) 0.0003(17) -0.005(2)
C30A 0.021(2) 0.013(2) 0.023(2) -0.0026(18) 0.0029(15) -0.0028(17)
C31A 0.0204(18) 0.0212(19) 0.0219(18) 0.0022(15) 0.0060(17) -0.0034(17)
C32A 0.016(3) 0.021(4) 0.025(2) 0.008(2) -0.001(2) -0.003(2)
C33A 0.018(2) 0.025(2) 0.0225(19) -0.0001(17) -0.0059(16) -0.0074(17)
C34A 0.031(2) 0.025(2) 0.027(2) 0.0053(18) -0.0058(18) -0.0075(18)
C35A 0.042(4) 0.040(3) 0.035(3) 0.013(2) -0.019(3) -0.010(3)
C36A 0.036(4) 0.071(5) 0.031(3) -0.009(3) -0.008(3) -0.005(3)
N5B 0.017(3) 0.016(4) 0.019(3) 0.002(3) 0.003(2) -0.004(3)
C21B 0.018(3) 0.028(5) 0.008(4) 0.006(3) 0.001(3) -0.007(3)
C22B 0.025(4) 0.019(6) 0.023(5) 0.007(4) 0.009(4) -0.006(4)
C23B 0.032(5) 0.036(5) 0.013(7) -0.002(4) 0.001(4) -0.013(4)
C24B 0.039(9) 0.042(8) 0.044(9) 0.000(6) 0.019(6) 0.001(6)
C25B 0.022(3) 0.014(4) 0.018(4) 0.004(3) 0.001(3) -0.006(3)
C26B 0.022(3) 0.016(3) 0.019(5) -0.001(3) 0.003(4) 0.003(3)
C27B 0.036(5) 0.020(3) 0.020(4) 0.006(3) 0.005(3) 0.010(4)
C28B 0.028(5) 0.024(3) 0.025(5) 0.006(4) 0.007(3) 0.013(3)
C29B 0.013(3) 0.015(4) 0.028(3) -0.003(4) 0.005(2) -0.006(3)
C30B 0.020(3) 0.028(4) 0.020(3) 0.000(3) -0.002(2) -0.002(3)
C31B 0.019(5) 0.019(5) 0.040(4) -0.004(4) 0.005(4) -0.001(3)
C32B 0.019(2) 0.025(3) 0.030(3) 0.005(2) 0.006(2) 0.000(2)
C33B 0.020(3) 0.024(3) 0.022(3) 0.006(2) 0.001(2) -0.001(2)
C34B 0.024(3) 0.028(3) 0.034(3) -0.001(2) -0.001(2) -0.003(2)
C35B 0.016(3) 0.043(4) 0.032(4) 0.008(3) -0.002(3) 0.000(3)
C36B 0.031(6) 0.111(10) 0.062(5) -0.054(6) -0.032(4) 0.027(5)

loop_
_atom_type_symbol
_atom_type_description
_atom_type_scat_dispersion_real
_atom_type_scat_dispersion_imag
_atom_type_scat_source
C C 0.0033 0.0016 'International Tables Vol C Tables 4.2.6.8 and 6.1.1.4'
H H 0.0000 0.0000 'International Tables Vol C Tables 4.2.6.8 and 6.1.1.4'
N N 0.0061 0.0033 'International Tables Vol C Tables 4.2.6.8 and 6.1.1.4'
Fe Fe 0.3463 0.8444 'International Tables Vol C Tables 4.2.6.8 and 6.1.1.4'
Br Br -0.2901 2.4595 'International Tables Vol C Tables 4.2.6.8 and 6.1.1.4'

loop_
_geom_angle_atom_site_label_1
_geom_angle_atom_site_label_2
_geom_angle_atom_site_label_3
_geom_angle
N4 Fe1 N1 91.38(7)
N4 Fe1 Br1 113.38(5)
N1 Fe1 Br1 117.83(5)
N4 Fe1 Br2 114.66(5)
N1 Fe1 Br2 110.73(5)
Br1 Fe1 Br2 108.304(13)
N2 N1 C1 112.09(16)
N2 N1 Fe1 126.22(13)
C1 N1 Fe1 121.33(13)
N1 N2 C7 121.81(17)
N4 N3 C7 122.07(17)
N3 N4 C15 112.18(16)
N3 N4 Fe1 126.17(13)
C15 N4 Fe1 121.65(14)
C2 C1 C6 119.59(19)
C2 C1 N1 118.4(2)
C6 C1 N1 122.01(19)
C3 C2 C1 120.1(2)
C3 C2 H2 120.0
C1 C2 H2 120.0
C2 C3 C4 120.4(2)
C2 C3 H3 119.8
C4 C3 H3 119.8
C3 C4 C5 119.6(2)
C3 C4 H4 120.2
C5 C4 H4 120.2
C6 C5 C4 120.5(2)
C6 C5 H5 119.7
C4 C5 H5 119.7
C5 C6 C1 119.8(2)
C5 C6 H6 120.1
C1 C6 H6 120.1
N3 C7 N2 132.22(18)
N3 C7 C8 113.36(17)
N2 C7 C8 114.39(17)
C13 C8 C9 118.08(19)
C13 C8 C7 120.86(18)
C9 C8 C7 121.03(18)
C10 C9 C8 120.75(19)
C10 C9 H9 119.6
C8 C9 H9 119.6
C9 C10 C11 121.2(2)
C9 C10 H10 119.4
C11 C10 H10 119.4
C10 C11 C12 117.9(2)
C10 C11 C14 121.9(2)
C12 C11 C14 120.2(2)
C13 C12 C11 121.5(2)
C13 C12 H12 119.3
C11 C12 H12 119.3
C12 C13 C8 120.6(2)
C12 C13 H13 119.7
C8 C13 H13 119.7
C11 C14 H14A 109.5
C11 C14 H14B 109.5
H14A C14 H14B 109.5
C11 C14 H14C 109.5
H14A C14 H14C 109.5
H14B C14 H14C 109.5
C20 C15 C16 119.63(19)
C20 C15 N4 118.53(19)
C16 C15 N4 121.84(19)
C17 C16 C15 119.4(2)
C17 C16 H16 120.3
C15 C16 H16 120.3
C16 C17 C18 120.7(2)
C16 C17 H17 119.7
C18 C17 H17 119.7
C19 C18 C17 119.7(2)
C19 C18 H18 120.2
C17 C18 H18 120.2
C18 C19 C20 120.3(2)
C18 C19 H19 119.8
C20 C19 H19 119.8
C15 C20 C19 120.3(2)
C15 C20 H20 119.8
C19 C20 H20 119.8
C25A N5A C29A 110.9(5)
C25A N5A C33A 105.7(4)
C29A N5A C33A 111.7(5)
C25A N5A C21A 106.7(5)
C29A N5A C21A 110.0(6)
C33A N5A C21A 111.7(6)
C22A C21A N5A 116.5(7)
C22A C21A H21A 108.2
N5A C21A H21A 108.2
C22A C21A H21B 108.2
N5A C21A H21B 108.2
H21A C21A H21B 107.3
C21A C22A C23A 110.6(9)
C21A C22A H22A 109.5
C23A C22A H22A 109.5
C21A C22A H22B 109.5
C23A C22A H22B 109.5
H22A C22A H22B 108.1
C22A C23A C24A 112.5(13)
C22A C23A H23A 109.1
C24A C23A H23A 109.1
C22A C23A H23B 109.1
C24A C23A H23B 109.1
H23A C23A H23B 107.8
C23A C24A H24A 109.5
C23A C24A H24B 109.5
H24A C24A H24B 109.5
C23A C24A H24C 109.5
H24A C24A H24C 109.5
H24B C24A H24C 109.5
N5A C25A C26A 116.5(6)
N5A C25A H25A 108.2
C26A C25A H25A 108.2
N5A C25A H25B 108.2
C26A C25A H25B 108.2
H25A C25A H25B 107.3
C25A C26A C27A 108.4(6)
C25A C26A H26A 110.0
C27A C26A H26A 110.0
C25A C26A H26B 110.0
C27A C26A H26B 110.0
H26A C26A H26B 108.4
C28A C27A C26A 112.6(6)
C28A C27A H27A 109.1
C26A C27A H27A 109.1
C28A C27A H27B 109.1
C26A C27A H27B 109.1
H27A C27A H27B 107.8
C27A C28A H28A 109.5
C27A C28A H28B 109.5
H28A C28A H28B 109.5
C27A C28A H28C 109.5
H28A C28A H28C 109.5
H28B C28A H28C 109.5
N5A C29A C30A 113.9(4)
N5A C29A H29A 108.8
C30A C29A H29A 108.8
N5A C29A H29B 108.8
C30A C29A H29B 108.8
H29A C29A H29B 107.7
C29A C30A C31A 110.1(4)
C29A C30A H30A 109.6
C31A C30A H30A 109.6
C29A C30A H30B 109.6
C31A C30A H30B 109.6
H30A C30A H30B 108.2
C32A C31A C30A 113.9(4)
C32A C31A H31A 108.8
C30A C31A H31A 108.8
C32A C31A H31B 108.8
C30A C31A H31B 108.8
H31A C31A H31B 107.7
C31A C32A H32A 109.5
C31A C32A H32B 109.5
H32A C32A H32B 109.5
C31A C32A H32C 109.5
H32A C32A H32C 109.5
H32B C32A H32C 109.5
C34A C33A N5A 117.7(4)
C34A C33A H33A 107.9
N5A C33A H33A 107.9
C34A C33A H33B 107.9
N5A C33A H33B 107.9
H33A C33A H33B 107.2
C33A C34A C35A 109.9(4)
C33A C34A H34A 109.7
C35A C34A H34A 109.7
C33A C34A H34B 109.7
C35A C34A H34B 109.7
H34A C34A H34B 108.2
C36A C35A C34A 112.9(5)
C36A C35A H35A 109.0
C34A C35A H35A 109.0
C36A C35A H35B 109.0
C34A C35A H35B 109.0
H35A C35A H35B 107.8
C35A C36A H36A 109.5
C35A C36A H36B 109.5
H36A C36A H36B 109.5
C35A C36A H36C 109.5
H36A C36A H36C 109.5
H36B C36A H36C 109.5
C21B N5B C29B 109.9(9)
C21B N5B C25B 106.9(7)
C29B N5B C25B 111.8(7)
C21B N5B C33B 109.9(8)
C29B N5B C33B 108.7(6)
C25B N5B C33B 109.7(7)
N5B C21B C22B 116.1(10)
N5B C21B H21C 108.3
C22B C21B H21C 108.3
N5B C21B H21D 108.3
C22B C21B H21D 108.3
H21C C21B H21D 107.4
C23B C22B C21B 107.3(13)
C23B C22B H22C 110.2
C21B C22B H22C 110.2
C23B C22B H22D 110.3
C21B C22B H22D 110.3
H22C C22B H22D 108.5
C24B C23B C22B 111(2)
C24B C23B H23C 109.5
C22B C23B H23C 109.5
C24B C23B H23D 109.5
C22B C23B H23D 109.5
H23C C23B H23D 108.1
C23B C24B H24D 109.5
C23B C24B H24E 109.5
H24D C24B H24E 109.5
C23B C24B H24F 109.5
H24D C24B H24F 109.5
H24E C24B H24F 109.5
C26B C25B N5B 115.7(8)
C26B C25B H25C 108.3
N5B C25B H25C 108.3
C26B C25B H25D 108.3
N5B C25B H25D 108.3
H25C C25B H25D 107.4
C25B C26B C27B 110.5(8)
C25B C26B H26C 109.6
C27B C26B H26C 109.6
C25B C26B H26D 109.6
C27B C26B H26D 109.6
H26C C26B H26D 108.1
C28B C27B C26B 112.2(8)
C28B C27B H27C 109.2
C26B C27B H27C 109.2
C28B C27B H27D 109.2
C26B C27B H27D 109.2
H27C C27B H27D 107.9
C27B C28B H28D 109.5
C27B C28B H28E 109.5
H28D C28B H28E 109.5
C27B C28B H28F 109.5
H28D C28B H28F 109.5
H28E C28B H28F 109.5
N5B C29B C30B 114.2(6)
N5B C29B H29C 108.7
C30B C29B H29C 108.7
N5B C29B H29D 108.7
C30B C29B H29D 108.7
H29C C29B H29D 107.6
C31B C30B C29B 109.6(7)
C31B C30B H30C 109.8
C29B C30B H30C 109.8
C31B C30B H30D 109.8
C29B C30B H30D 109.8
H30C C30B H30D 108.2
C30B C31B C32B 111.6(8)
C30B C31B H31C 109.3
C32B C31B H31C 109.3
C30B C31B H31D 109.3
C32B C31B H31D 109.3
H31C C31B H31D 108.0
C31B C32B H32D 109.5
C31B C32B H32E 109.5
H32D C32B H32E 109.5
C31B C32B H32F 109.5
H32D C32B H32F 109.5
H32E C32B H32F 109.5
C34B C33B N5B 117.1(5)
C34B C33B H33C 108.0
N5B C33B H33C 108.0
C34B C33B H33D 108.0
N5B C33B H33D 108.0
H33C C33B H33D 107.3
C33B C34B C35B 109.6(6)
C33B C34B H34C 109.7
C35B C34B H34C 109.7
C33B C34B H34D 109.7
C35B C34B H34D 109.7
H34C C34B H34D 108.2
C36B C35B C34B 112.2(7)
C36B C35B H35C 109.2
C34B C35B H35C 109.2
C36B C35B H35D 109.2
C34B C35B H35D 109.2
H35C C35B H35D 107.9
C35B C36B H36D 109.5
C35B C36B H36E 109.5
H36D C36B H36E 109.5
C35B C36B H36F 109.5
H36D C36B H36F 109.5
H36E C36B H36F 109.5

loop_
_geom_bond_atom_site_label_1
_geom_bond_atom_site_label_2
_geom_bond_distance
Br1 Fe1 2.4176(4)
Br2 Fe1 2.4182(3)
Fe1 N4 1.9765(17)
Fe1 N1 1.9785(17)
N1 N2 1.317(2)
N1 C1 1.427(2)
N2 C7 1.346(2)
N3 N4 1.313(2)
N3 C7 1.346(3)
N4 C15 1.426(3)
C1 C2 1.391(3)
C1 C6 1.398(3)
C2 C3 1.385(3)
C2 H2 0.9500
C3 C4 1.387(4)
C3 H3 0.9500
C4 C5 1.389(4)
C4 H4 0.9500
C5 C6 1.384(3)
C5 H5 0.9500
C6 H6 0.9500
C7 C8 1.487(3)
C8 C13 1.392(3)
C8 C9 1.400(3)
C9 C10 1.382(3)
C9 H9 0.9500
C10 C11 1.389(3)
C10 H10 0.9500
C11 C12 1.390(3)
C11 C14 1.511(3)
C12 C13 1.381(3)
C12 H12 0.9500
C13 H13 0.9500
C14 H14A 0.9800
C14 H14B 0.9800
C14 H14C 0.9800
C15 C20 1.387(3)
C15 C16 1.396(3)
C16 C17 1.390(3)
C16 H16 0.9500
C17 C18 1.391(4)
C17 H17 0.9500
C18 C19 1.373(4)
C18 H18 0.9500
C19 C20 1.389(3)
C19 H19 0.9500
C20 H20 0.9500
N5A C25A 1.518(6)
N5A C29A 1.521(7)
N5A C33A 1.542(7)
N5A C21A 1.545(12)
C21A C22A 1.519(11)
C21A H21A 0.9900
C21A H21B 0.9900
C22A C23A 1.562(18)
C22A H22A 0.9900
C22A H22B 0.9900
C23A C24A 1.57(3)
C23A H23A 0.9900
C23A H23B 0.9900
C24A H24A 0.9800
C24A H24B 0.9800
C24A H24C 0.9800
C25A C26A 1.525(8)
C25A H25A 0.9900
C25A H25B 0.9900
C26A C27A 1.537(10)
C26A H26A 0.9900
C26A H26B 0.9900
C27A C28A 1.531(7)
C27A H27A 0.9900
C27A H27B 0.9900
C28A H28A 0.9800
C28A H28B 0.9800
C28A H28C 0.9800
C29A C30A 1.529(8)
C29A H29A 0.9900
C29A H29B 0.9900
C30A C31A 1.532(5)
C30A H30A 0.9900
C30A H30B 0.9900
C31A C32A 1.511(8)
C31A H31A 0.9900
C31A H31B 0.9900
C32A H32A 0.9800
C32A H32B 0.9800
C32A H32C 0.9800
C33A C34A 1.536(6)
C33A H33A 0.9900
C33A H33B 0.9900
C34A C35A 1.551(7)
C34A H34A 0.9900
C34A H34B 0.9900
C35A C36A 1.533(9)
C35A H35A 0.9900
C35A H35B 0.9900
C36A H36A 0.9800
C36A H36B 0.9800
C36A H36C 0.9800
N5B C21B 1.499(17)
N5B C29B 1.505(10)
N5B C25B 1.516(8)
N5B C33B 1.535(11)
C21B C22B 1.515(16)
C21B H21C 0.9900
C21B H21D 0.9900
C22B C23B 1.47(3)
C22B H22C 0.9900
C22B H22D 0.9900
C23B C24B 1.46(4)
C23B H23C 0.9900
C23B H23D 0.9900
C24B H24D 0.9800
C24B H24E 0.9800
C24B H24F 0.9800
C25B C26B 1.514(11)
C25B H25C 0.9900
C25B H25D 0.9900
C26B C27B 1.515(14)
C26B H26C 0.9900
C26B H26D 0.9900
C27B C28B 1.507(9)
C27B H27C 0.9900
C27B H27D 0.9900
C28B H28D 0.9800
C28B H28E 0.9800
C28B H28F 0.9800
C29B C30B 1.538(11)
C29B H29C 0.9900
C29B H29D 0.9900
C30B C31B 1.513(10)
C30B H30C 0.9900
C30B H30D 0.9900
C31B C32B 1.522(13)
C31B H31C 0.9900
C31B H31D 0.9900
C32B H32D 0.9800
C32B H32E 0.9800
C32B H32F 0.9800
C33B C34B 1.506(8)
C33B H33C 0.9900
C33B H33D 0.9900
C34B C35B 1.507(9)
C34B H34C 0.9900
C34B H34D 0.9900
C35B C36B 1.434(12)
C35B H35C 0.9900
C35B H35D 0.9900
C36B H36D 0.9800
C36B H36E 0.9800
C36B H36F 0.9800
